data_7061974
loop_
_publ_author_name
'Lu, Ying-Bing'
'Lin, Xue-Lian'
'Ai, Jia-Hao'
'Cai, Yu-Zheng'
'Li, Shui-Qing'
'Li, Rong'
'Zhang, Shi-Yong'
'Xie, Yong-Rong'
'Zhu, Shui-Dong'

_publ_section_title
;
 Proton conductivity studies on two non-porous coordination complexes with
 different proton densities
;
_journal_issue 46
_journal_name_full 'New Journal of Chemistry'
_journal_page_first 22088
_journal_page_last 22097
_journal_paper_doi 10.1039/D2NJ04435H
_journal_volume 46
_journal_year 2022
_chemical_formula_moiety 'C14 H9 Cu2 N2 Na O12'
_chemical_formula_sum 'C14 H9 Cu2 N2 Na O12'
_chemical_formula_weight 547.30
_chemical_melting_point ?
_space_group_crystal_system monoclinic
_space_group_IT_number 14
_space_group_name_Hall '-P 2yn'
_space_group_name_H-M_alt 'P 1 21/n 1'
_atom_sites_solution_hydrogens mixed
_atom_sites_solution_primary direct
_audit_creation_date 2022-10-13
_audit_creation_method
;
Olex2 1.2
(compiled 2018.05.29 svn.r3508 for OlexSys, GUI svn.r5506)
;
_audit_update_record
;
2022-10-13 deposited with the CCDC.	2022-10-14 downloaded from the CCDC.
;
_cell_angle_alpha 90
_cell_angle_beta 91.846(5)
_cell_angle_gamma 90
_cell_formula_units_Z 4
_cell_length_a 8.560(2)
_cell_length_b 9.990(3)
_cell_length_c 19.214(5)
_cell_measurement_reflns_used 4592
_cell_measurement_temperature 293.1500
_cell_measurement_theta_max 27.5050
_cell_measurement_theta_min 2.0369
_cell_volume 1642.2(8)
_computing_cell_refinement 'CrystalClear (Rigaku Inc., 2008)'
_computing_data_collection 'CrystalClear (Rigaku Inc., 2008)'
_computing_data_reduction 'CrystalClear (Rigaku Inc., 2008)'
_computing_molecular_graphics 'Olex2 (Dolomanov et al., 2009)'
_computing_publication_material 'Olex2 (Dolomanov et al., 2009)'
_computing_structure_refinement 'ShelXL (Sheldrick, 2015)'
_computing_structure_solution 'XS (Sheldrick, 2008)'
_diffrn_ambient_temperature 293
_diffrn_measured_fraction_theta_full 0.946
_diffrn_measured_fraction_theta_max 0.967
_diffrn_measurement_device_type 'Bruker P4'
_diffrn_measurement_method '\w scans'
_diffrn_radiation_monochromator graphite
_diffrn_radiation_type MoK\a
_diffrn_radiation_wavelength 0.710
_diffrn_reflns_av_R_equivalents 0.0159
_diffrn_reflns_av_unetI/netI 0.0145
_diffrn_reflns_Laue_measured_fraction_full 0.946
_diffrn_reflns_Laue_measured_fraction_max 0.967
_diffrn_reflns_limit_h_max 9
_diffrn_reflns_limit_h_min -10
_diffrn_reflns_limit_k_max 11
_diffrn_reflns_limit_k_min -11
_diffrn_reflns_limit_l_max 22
_diffrn_reflns_limit_l_min -22
_diffrn_reflns_number 10074
_diffrn_reflns_point_group_measured_fraction_full 0.946
_diffrn_reflns_point_group_measured_fraction_max 0.967
_diffrn_reflns_theta_full 25.214
_diffrn_reflns_theta_max 24.997
_diffrn_reflns_theta_min 2.119
_exptl_absorpt_coefficient_mu 2.697
_exptl_absorpt_correction_T_max 1.0000
_exptl_absorpt_correction_T_min 0.8664
_exptl_absorpt_correction_type multi-scan
_exptl_crystal_colour Colorless
_exptl_crystal_density_diffrn 2.214
_exptl_crystal_density_method 'not measured'
_exptl_crystal_description Prism
_exptl_crystal_F_000 1088
_exptl_crystal_size_max 0.15
_exptl_crystal_size_mid 0.1
_exptl_crystal_size_min 0.06
_refine_diff_density_max 0.408
_refine_diff_density_min -0.501
_refine_diff_density_rms 0.067
_refine_ls_extinction_method none
_refine_ls_goodness_of_fit_ref 1.105
_refine_ls_hydrogen_treatment mixed
_refine_ls_matrix_type full
_refine_ls_number_parameters 286
_refine_ls_number_reflns 2805
_refine_ls_number_restraints 0
_refine_ls_restrained_S_all 1.105
_refine_ls_R_factor_all 0.0283
_refine_ls_R_factor_gt 0.0268
_refine_ls_shift/su_max 0.001
_refine_ls_shift/su_mean 0.000
_refine_ls_structure_factor_coef Fsqd
_refine_ls_weighting_details
;
 w=1/[\s^2^(Fo^2^)+(0.0286P)^2^+2.7669P]
 where P=(Fo^2^+2Fc^2^)/3
;
_refine_ls_weighting_scheme calc
_refine_ls_wR_factor_gt 0.0668
_refine_ls_wR_factor_ref 0.0676
_reflns_Friedel_coverage 0.000
_reflns_number_gt 2685
_reflns_number_total 2805
_reflns_threshold_expression 'I > 2\s(I)'
_cod_data_source_file d2nj04435h2.cif
_cod_data_source_block 14
_cod_depositor_comments
;
The following automatic conversions were performed:

data item '_chemical_melting_point' value 'not measured' was changed
to '?' -- the value is undefined or not given.

data item '_exptl_absorpt_correction_type' value 'Multi-scan' was
changed to 'multi-scan' in accordance with the
/home/data/users/saulius/crontab/automatic-downloads/rss-feeds/RSC/lib/dictionaries/cif_core.dic
dictionary named 'cif_core.dic' version 2.4.2 last updated on
2011-04-26.

Automatic conversion script
Id: cif_fix_values 7556 2019-12-06 15:28:31Z antanas 

 Adding full bibliography for 7061974--7061975.cif.
;
_cod_original_cell_volume 1642.2(7)
_cod_database_code 7061974
_shelxl_version_number 2013-2
_shelx_space_group_comment
;
The symmetry employed for this shelxl refinement is uniquely defined
by the following loop, which should always be used as a source of
symmetry information in preference to the above space-group names.
They are only intended as comments.
;
_olex2_refinement_description
;
1. Fixed Uiso
 At 1.2 times of:
  All C(H) groups
 At 1.5 times of:
  All O(H,H) groups
2.a Rotating group:
 O1W(H1WA,H1WB), O2W(H2WA,H2WB)
2.b Aromatic/amide H refined with riding coordinates:
 C3(H3), C5(H5A), C10(H10), C12(H12)
;
_olex2_submission_special_instructions 'No special instructions were received'

loop_
_space_group_symop_operation_xyz
'x, y, z'
'-x+1/2, y+1/2, -z+1/2'
'-x, -y, -z'
'x-1/2, -y-1/2, z-1/2'

loop_
_atom_site_label
_atom_site_type_symbol
_atom_site_fract_x
_atom_site_fract_y
_atom_site_fract_z
_atom_site_U_iso_or_equiv
_atom_site_adp_type
_atom_site_occupancy
_atom_site_site_symmetry_order
_atom_site_calc_flag
_atom_site_refinement_flags_posn
_atom_site_refinement_flags_adp
_atom_site_refinement_flags_occupancy
_atom_site_disorder_assembly
_atom_site_disorder_group
Cu1 Cu 0.30770(4) -1.45907(3) 0.03743(2) 0.02255(11) Uani 1 1 d . . . . .
Cu2 Cu 0.62962(4) -1.53064(3) 0.26875(2) 0.02052(11) Uani 1 1 d . . . . .
Na1 Na 1.10209(14) -1.21834(11) 0.37079(6) 0.0267(3) Uani 1 1 d . . . . .
O1 O 0.1736(3) -1.3666(2) -0.03334(10) 0.0309(5) Uani 1 1 d . . . . .
O1W O 0.7865(3) -1.6272(2) 0.19031(12) 0.0355(5) Uani 1 1 d . . . . .
H1WA H 0.7608 -1.6018 0.1475 0.053 Uiso 1 1 d GR . . . .
H1WB H 0.7722 -1.7146 0.1887 0.053 Uiso 1 1 d GR . . . .
O2 O 0.0430(3) -1.1774(2) -0.05240(11) 0.0348(5) Uani 1 1 d . . . . .
O2W O 1.3535(3) -1.1081(3) 0.37932(13) 0.0472(7) Uani 1 1 d . . . . .
H2WA H 1.3801 -1.0767 0.3381 0.071 Uiso 1 1 d GR . . . .
H2WB H 1.4301 -1.1656 0.3895 0.071 Uiso 1 1 d GR . . . .
O3 O 0.4556(2) -1.48900(18) 0.12297(10) 0.0210(4) Uani 1 1 d . . . . .
O4 O 0.5367(2) -1.38372(19) 0.22009(10) 0.0257(5) Uani 1 1 d . . . . .
O5 O 0.2607(3) -0.9250(2) 0.17335(11) 0.0270(5) Uani 1 1 d . . . . .
H5 H 0.303(5) -0.926(5) 0.212(2) 0.067(15) Uiso 1 1 d . . . . .
O6 O 0.4815(2) -1.69162(19) 0.25160(10) 0.0217(4) Uani 1 1 d . . . . .
O7 O 0.4301(2) -1.89511(19) 0.29287(10) 0.0240(4) Uani 1 1 d . . . . .
O8 O 0.7776(2) -1.40380(19) 0.31624(10) 0.0252(5) Uani 1 1 d . . . . .
O9 O 0.9323(2) -1.3851(2) 0.41101(11) 0.0278(5) Uani 1 1 d . . . . .
O10 O 0.8506(2) -1.86779(19) 0.50529(10) 0.0260(5) Uani 1 1 d . . . . .
N1 N 0.2958(3) -1.2887(2) 0.08022(11) 0.0170(5) Uani 1 1 d . . . . .
N2 N 0.6833(3) -1.6366(2) 0.34667(11) 0.0186(5) Uani 1 1 d . . . . .
C1 C 0.1336(3) -1.2459(3) -0.01763(14) 0.0233(6) Uani 1 1 d . . . . .
C2 C 0.2080(3) -1.1940(3) 0.04989(14) 0.0188(6) Uani 1 1 d . . . . .
C3 C 0.1936(3) -1.0695(3) 0.08056(14) 0.0210(6) Uani 1 1 d . . . . .
H3 H 0.1325 -1.0030 0.0595 0.025 Uiso 1 1 calc R . . . .
C4 C 0.2733(3) -1.0465(3) 0.14391(14) 0.0187(6) Uani 1 1 d . . . . .
C5 C 0.3645(3) -1.1475(3) 0.17505(14) 0.0182(6) Uani 1 1 d . . . . .
H5A H 0.4179 -1.1337 0.2174 0.022 Uiso 1 1 calc R . . . .
C6 C 0.3721(3) -1.2678(3) 0.14084(13) 0.0160(5) Uani 1 1 d . . . . .
C7 C 0.4625(3) -1.3903(3) 0.16340(13) 0.0172(6) Uani 1 1 d . . . . .
C8 C 0.5017(3) -1.7863(3) 0.29504(14) 0.0182(6) Uani 1 1 d . . . . .
C9 C 0.6219(3) -1.7589(3) 0.35371(13) 0.0171(5) Uani 1 1 d . . . . .
C10 C 0.6691(3) -1.8404(3) 0.40780(14) 0.0197(6) Uani 1 1 d . . . . .
H10 H 0.6244 -1.9245 0.4130 0.024 Uiso 1 1 calc R . . . .
C11 C 0.7877(3) -1.7946(3) 0.45597(13) 0.0189(6) Uani 1 1 d . . . . .
C12 C 0.8415(3) -1.6618(3) 0.44845(14) 0.0200(6) Uani 1 1 d . . . . .
H12 H 0.9125 -1.6254 0.4808 0.024 Uiso 1 1 calc R . . . .
C13 C 0.7877(3) -1.5877(3) 0.39292(14) 0.0175(5) Uani 1 1 d . . . . .
C14 C 0.8388(3) -1.4470(3) 0.37386(14) 0.0190(6) Uani 1 1 d . . . . .

loop_
_atom_site_aniso_label
_atom_site_aniso_U_11
_atom_site_aniso_U_22
_atom_site_aniso_U_33
_atom_site_aniso_U_23
_atom_site_aniso_U_13
_atom_site_aniso_U_12
Cu1 0.0350(2) 0.01320(17) 0.01861(18) -0.00516(12) -0.01215(15) 0.00822(14)
Cu2 0.0280(2) 0.01383(17) 0.01909(18) 0.00335(12) -0.00967(14) -0.00203(13)
Na1 0.0379(7) 0.0150(5) 0.0269(6) 0.0007(4) -0.0044(5) -0.0049(5)
O1 0.0491(14) 0.0177(10) 0.0247(11) -0.0065(8) -0.0190(10) 0.0094(9)
O1W 0.0500(15) 0.0228(11) 0.0339(12) -0.0005(9) 0.0077(11) 0.0002(10)
O2 0.0417(13) 0.0286(11) 0.0326(12) -0.0033(9) -0.0218(10) 0.0148(10)
O2W 0.0273(13) 0.0598(17) 0.0541(16) 0.0303(13) -0.0020(11) -0.0010(12)
O3 0.0277(11) 0.0120(9) 0.0226(10) -0.0024(7) -0.0085(8) 0.0032(8)
O4 0.0376(12) 0.0161(9) 0.0223(10) 0.0013(8) -0.0156(9) 0.0037(9)
O5 0.0386(13) 0.0143(10) 0.0278(11) -0.0070(8) -0.0058(10) 0.0065(9)
O6 0.0252(11) 0.0179(9) 0.0214(10) 0.0022(8) -0.0081(8) -0.0024(8)
O7 0.0295(11) 0.0177(10) 0.0245(10) -0.0003(8) -0.0053(9) -0.0079(8)
O8 0.0342(12) 0.0159(9) 0.0248(10) 0.0047(8) -0.0099(9) -0.0058(8)
O9 0.0316(12) 0.0215(10) 0.0296(11) 0.0039(8) -0.0116(9) -0.0103(9)
O10 0.0404(12) 0.0159(9) 0.0209(10) 0.0076(8) -0.0136(9) -0.0088(9)
N1 0.0220(12) 0.0115(10) 0.0173(11) 0.0000(8) -0.0047(9) 0.0018(9)
N2 0.0207(12) 0.0150(11) 0.0195(11) 0.0017(9) -0.0051(9) -0.0035(9)
C1 0.0271(16) 0.0204(14) 0.0221(14) -0.0026(11) -0.0070(12) 0.0037(12)
C2 0.0185(14) 0.0169(13) 0.0207(14) 0.0012(11) -0.0030(11) 0.0016(11)
C3 0.0226(14) 0.0157(13) 0.0243(14) 0.0017(11) -0.0031(11) 0.0068(11)
C4 0.0207(14) 0.0143(13) 0.0214(14) -0.0029(10) 0.0030(11) -0.0001(11)
C5 0.0211(14) 0.0179(13) 0.0155(12) 0.0000(10) -0.0028(11) -0.0020(11)
C6 0.0171(13) 0.0141(12) 0.0165(13) 0.0019(10) -0.0028(10) -0.0010(10)
C7 0.0194(14) 0.0135(13) 0.0184(13) 0.0026(10) -0.0025(11) -0.0023(10)
C8 0.0202(14) 0.0164(13) 0.0181(13) -0.0016(10) -0.0003(11) 0.0004(11)
C9 0.0191(14) 0.0141(12) 0.0181(13) -0.0013(10) -0.0006(11) 0.0000(11)
C10 0.0236(15) 0.0150(13) 0.0204(13) 0.0010(10) -0.0023(11) -0.0042(11)
C11 0.0244(15) 0.0187(13) 0.0136(12) 0.0006(10) 0.0005(11) -0.0007(11)
C12 0.0230(15) 0.0187(13) 0.0178(13) 0.0005(10) -0.0062(11) -0.0024(11)
C13 0.0168(13) 0.0162(13) 0.0191(13) -0.0011(10) -0.0034(11) -0.0002(11)
C14 0.0194(14) 0.0164(13) 0.0211(13) 0.0018(11) -0.0024(11) 0.0001(11)

loop_
_atom_type_symbol
_atom_type_description
_atom_type_scat_dispersion_real
_atom_type_scat_dispersion_imag
_atom_type_scat_source
C C 0.0033 0.0016 'International Tables Vol C Tables 4.2.6.8 and 6.1.1.4'
H H 0.0000 0.0000 'International Tables Vol C Tables 4.2.6.8 and 6.1.1.4'
Cu Cu 0.3201 1.2651 'International Tables Vol C Tables 4.2.6.8 and 6.1.1.4'
N N 0.0061 0.0033 'International Tables Vol C Tables 4.2.6.8 and 6.1.1.4'
Na Na 0.0362 0.0249 'International Tables Vol C Tables 4.2.6.8 and 6.1.1.4'
O O 0.0106 0.0060 'International Tables Vol C Tables 4.2.6.8 and 6.1.1.4'

loop_
_geom_angle_atom_site_label_1
_geom_angle_atom_site_label_2
_geom_angle_atom_site_label_3
_geom_angle
_geom_angle_site_symmetry_1
_geom_angle_site_symmetry_3
_geom_angle_publ_flag
O1 Cu1 Na1 151.25(7) . 2_645 ?
O1 Cu1 O3 160.36(8) . . ?
O3 Cu1 Na1 46.83(5) . 2_645 ?
O10 Cu1 Na1 52.53(6) 4_525 2_645 ?
O10 Cu1 O1 108.62(8) 4_525 . ?
O10 Cu1 O3 90.40(8) 4_525 . ?
O10 Cu1 N1 169.93(9) 4_525 . ?
N1 Cu1 Na1 120.08(7) . 2_645 ?
N1 Cu1 O1 80.85(8) . . ?
N1 Cu1 O3 79.89(8) . . ?
O4 Cu2 O1W 104.42(9) . . ?
O4 Cu2 O6 106.10(8) . . ?
O4 Cu2 O8 89.08(8) . . ?
O6 Cu2 O1W 86.36(8) . . ?
O8 Cu2 O1W 101.17(9) . . ?
O8 Cu2 O6 160.97(8) . . ?
N2 Cu2 O1W 98.94(9) . . ?
N2 Cu2 O4 156.18(10) . . ?
N2 Cu2 O6 79.73(8) . . ?
N2 Cu2 O8 81.83(9) . . ?
O2W Na1 Cu1 53.01(7) . 2_655 ?
O2W Na1 O5 88.43(9) . 2_645 ?
O2W Na1 O6 104.30(9) . 2_655 ?
O2W Na1 O10 70.68(9) . 3_726 ?
O3 Na1 Cu1 39.89(5) 2_655 2_655 ?
O3 Na1 O2W 74.96(9) 2_655 . ?
O3 Na1 O5 155.85(9) 2_655 2_645 ?
O3 Na1 O6 83.53(7) 2_655 2_655 ?
O3 Na1 O9 122.69(9) 2_655 . ?
O3 Na1 O10 69.55(7) 2_655 3_726 ?
O5 Na1 Cu1 137.25(7) 2_645 2_655 ?
O5 Na1 O10 121.70(8) 2_645 3_726 ?
O6 Na1 Cu1 119.76(6) 2_655 2_655 ?
O6 Na1 O5 83.78(7) 2_655 2_645 ?
O6 Na1 O10 153.05(8) 2_655 3_726 ?
O9 Na1 Cu1 121.98(7) . 2_655 ?
O9 Na1 O2W 148.90(9) . . ?
O9 Na1 O5 80.28(8) . 2_645 ?
O9 Na1 O6 103.16(8) . 2_655 ?
O9 Na1 O10 90.77(8) . 3_726 ?
O10 Na1 Cu1 35.72(4) 3_726 2_655 ?
C1 O1 Cu1 115.30(17) . . ?
Cu2 O1W H1WA 111.3 . . ?
Cu2 O1W H1WB 111.1 . . ?
H1WA O1W H1WB 102.8 . . ?
Na1 O2W H2WA 110.7 . . ?
Na1 O2W H2WB 111.7 . . ?
H2WA O2W H2WB 102.5 . . ?
Cu1 O3 Na1 93.28(7) . 2_645 ?
C7 O3 Cu1 113.20(16) . . ?
C7 O3 Na1 137.79(18) . 2_645 ?
C7 O4 Cu2 125.69(17) . . ?
Na1 O5 H5 97(3) 2_655 . ?
C4 O5 Na1 123.38(18) . 2_655 ?
C4 O5 H5 109(4) . . ?
Cu2 O6 Na1 113.34(9) . 2_645 ?
C8 O6 Cu2 113.86(16) . . ?
C8 O6 Na1 125.39(17) . 2_645 ?
C14 O8 Cu2 114.64(17) . . ?
C14 O9 Na1 124.39(18) . . ?
Cu1 O10 Na1 91.75(8) 4_626 3_726 ?
C11 O10 Cu1 132.64(17) . 4_626 ?
C11 O10 Na1 122.70(17) . 3_726 ?
C2 N1 Cu1 119.07(18) . . ?
C2 N1 C6 121.6(2) . . ?
C6 N1 Cu1 119.26(17) . . ?
C9 N2 Cu2 120.55(18) . . ?
C13 N2 Cu2 117.80(18) . . ?
C13 N2 C9 121.6(2) . . ?
O1 C1 C2 114.2(2) . . ?
O2 C1 O1 124.4(3) . . ?
O2 C1 C2 121.3(2) . . ?
N1 C2 C1 110.3(2) . . ?
N1 C2 C3 120.6(2) . . ?
C3 C2 C1 129.0(2) . . ?
C2 C3 H3 120.9 . . ?
C2 C3 C4 118.2(2) . . ?
C4 C3 H3 120.9 . . ?
O5 C4 C3 118.2(2) . . ?
O5 C4 C5 121.5(2) . . ?
C3 C4 C5 120.3(2) . . ?
C4 C5 H5A 121.3 . . ?
C6 C5 C4 117.5(2) . . ?
C6 C5 H5A 121.3 . . ?
N1 C6 C5 121.8(2) . . ?
N1 C6 C7 110.9(2) . . ?
C5 C6 C7 127.3(2) . . ?
O3 C7 C6 116.6(2) . . ?
O4 C7 O3 126.5(2) . . ?
O4 C7 C6 116.9(2) . . ?
O6 C8 C9 115.2(2) . . ?
O7 C8 O6 124.8(2) . . ?
O7 C8 C9 120.0(2) . . ?
N2 C9 C8 110.3(2) . . ?
N2 C9 C10 120.8(2) . . ?
C10 C9 C8 128.9(2) . . ?
C9 C10 H10 120.4 . . ?
C9 C10 C11 119.2(2) . . ?
C11 C10 H10 120.4 . . ?
O10 C11 C10 124.2(2) . . ?
O10 C11 C12 118.3(2) . . ?
C12 C11 C10 117.5(2) . . ?
C11 C12 H12 120.5 . . ?
C13 C12 C11 119.1(2) . . ?
C13 C12 H12 120.5 . . ?
N2 C13 C12 121.6(2) . . ?
N2 C13 C14 111.7(2) . . ?
C12 C13 C14 126.6(2) . . ?
O8 C14 C13 113.9(2) . . ?
O9 C14 O8 125.1(2) . . ?
O9 C14 C13 121.0(2) . . ?

loop_
_geom_bond_atom_site_label_1
_geom_bond_atom_site_label_2
_geom_bond_distance
_geom_bond_site_symmetry_2
_geom_bond_publ_flag
Cu1 Na1 3.2136(13) 2_645 ?
Cu1 O1 1.9797(19) . ?
Cu1 O3 2.0642(19) . ?
Cu1 O10 1.8768(19) 4_525 ?
Cu1 N1 1.894(2) . ?
Cu2 O1W 2.266(2) . ?
Cu2 O4 1.9008(19) . ?
Cu2 O6 2.0678(19) . ?
Cu2 O8 1.9919(19) . ?
Cu2 N2 1.879(2) . ?
Na1 Cu1 3.2136(13) 2_655 ?
Na1 O2W 2.418(3) . ?
Na1 O3 2.348(2) 2_655 ?
Na1 O5 2.535(2) 2_645 ?
Na1 O6 2.450(2) 2_655 ?
Na1 O9 2.357(2) . ?
Na1 O10 2.552(2) 3_726 ?
O1 C1 1.293(3) . ?
O1W H1WA 0.8823 . ?
O1W H1WB 0.8824 . ?
O2 C1 1.217(3) . ?
O2W H2WA 0.8878 . ?
O2W H2WB 0.8888 . ?
O3 Na1 2.348(2) 2_645 ?
O3 C7 1.256(3) . ?
O4 C7 1.245(3) . ?
O5 Na1 2.535(2) 2_655 ?
O5 H5 0.82(5) . ?
O5 C4 1.344(3) . ?
O6 Na1 2.450(2) 2_645 ?
O6 C8 1.270(3) . ?
O7 C8 1.248(3) . ?
O8 C14 1.285(3) . ?
O9 C14 1.223(3) . ?
O10 Cu1 1.8768(19) 4_626 ?
O10 Na1 2.552(2) 3_726 ?
O10 C11 1.300(3) . ?
N1 C2 1.331(3) . ?
N1 C6 1.333(3) . ?
N2 C9 1.338(3) . ?
N2 C13 1.333(3) . ?
C1 C2 1.518(4) . ?
C2 C3 1.384(4) . ?
C3 H3 0.9300 . ?
C3 C4 1.395(4) . ?
C4 C5 1.399(4) . ?
C5 H5A 0.9300 . ?
C5 C6 1.372(4) . ?
C6 C7 1.504(4) . ?
C8 C9 1.526(4) . ?
C9 C10 1.371(4) . ?
C10 H10 0.9300 . ?
C10 C11 1.427(4) . ?
C11 C12 1.413(4) . ?
C12 H12 0.9300 . ?
C12 C13 1.366(4) . ?
C13 C14 1.520(4) . ?
